data_4331781
loop_
_publ_author_name
'Fu-Te Tsai'
'Yu-Ching Lee'
'Ming-Hsi Chiang'
'Wen-Feng Liaw'

_publ_section_title
;
 Nitrate-to-Nitrite-to-Nitric Oxide Conversion Modulated by
 Nitrate-Containing {Fe(NO)2}9 Dinitrosyl Iron Complex (DNIC)
;
_journal_name_full 'Inorganic Chemistry'
_journal_page_first 464
_journal_page_last 473
_journal_paper_doi 10.1021/ic3023437
_journal_volume 52
_journal_year 2013
_chemical_formula_sum 'C72 H60 Fe N7 O11 P4'
_chemical_formula_weight 1379.00
_chemical_name_systematic
; 
 ? 
;
_space_group_IT_number 19
_symmetry_cell_setting orthorhombic
_symmetry_space_group_name_Hall 'P 2ac 2ab'
_symmetry_space_group_name_H-M 'P 21 21 21'
_atom_sites_solution_hydrogens geom
_atom_sites_solution_primary direct
_atom_sites_solution_secondary difmap
_audit_creation_method SHELXL-97
_cell_angle_alpha 90.00
_cell_angle_beta 90.00
_cell_angle_gamma 90.00
_cell_formula_units_Z 4
_cell_length_a 17.1087(14)
_cell_length_b 19.2498(18)
_cell_length_c 19.8943(18)
_cell_measurement_reflns_used 7444
_cell_measurement_temperature 100(2)
_cell_measurement_theta_max 24.3511
_cell_measurement_theta_min 2.7996
_cell_volume 6552.0(10)
_computing_cell_refinement 'SAINT V7.34A (Bruker AXS, 2006)'
_computing_data_collection 'APEX2 (Bruker AXS, 2010)'
_computing_data_reduction 'SAINT V7.34A (Bruker AXS, 2006)'
_computing_molecular_graphics 'SHELXTL (Sheldrick, 2008)'
_computing_publication_material SHELXTL
_computing_structure_refinement 'SHELXL-97 (Sheldrick, 2008)'
_computing_structure_solution 'SHELXS-97 (Sheldrick, 2008)'
_diffrn_ambient_temperature 100(2)
_diffrn_detector_area_resol_mean 8.3333
_diffrn_measured_fraction_theta_full 0.997
_diffrn_measured_fraction_theta_max 0.997
_diffrn_measurement_device_type 'Bruker APEX-II CCD'
_diffrn_measurement_method '\f and \w scans'
_diffrn_radiation_monochromator graphite
_diffrn_radiation_source 'fine-focus sealed tube'
_diffrn_radiation_type MoK\a
_diffrn_radiation_wavelength 0.71073
_diffrn_reflns_av_R_equivalents 0.0542
_diffrn_reflns_av_sigmaI/netI 0.0633
_diffrn_reflns_limit_h_max 21
_diffrn_reflns_limit_h_min -18
_diffrn_reflns_limit_k_max 16
_diffrn_reflns_limit_k_min -24
_diffrn_reflns_limit_l_max 22
_diffrn_reflns_limit_l_min -24
_diffrn_reflns_number 52333
_diffrn_reflns_theta_full 26.41
_diffrn_reflns_theta_max 26.41
_diffrn_reflns_theta_min 1.47
_exptl_absorpt_coefficient_mu 0.396
_exptl_absorpt_correction_T_max 0.9486
_exptl_absorpt_correction_T_min 0.8852
_exptl_absorpt_correction_type multi-scan
_exptl_absorpt_process_details 'SADABS V2008/1 (Bruker AXS)'
_exptl_crystal_colour Brown
_exptl_crystal_density_diffrn 1.398
_exptl_crystal_description Tabullar
_exptl_crystal_F_000 2860
_exptl_crystal_size_max 0.22
_exptl_crystal_size_mid 0.17
_exptl_crystal_size_min 0.10
_refine_diff_density_max 0.759
_refine_diff_density_min -0.734
_refine_diff_density_rms 0.232
_refine_ls_abs_structure_details 'Flack H D (1983), Acta Cryst. A39, 876-881'
_refine_ls_abs_structure_Flack 0.49(2)
_refine_ls_extinction_coef 0.0090(5)
_refine_ls_extinction_expression Fc^*^=kFc[1+0.001xFc^2^\l^3^/sin(2\q)]^-1/4^
_refine_ls_extinction_method SHELXL
_refine_ls_goodness_of_fit_ref 1.140
_refine_ls_hydrogen_treatment constr
_refine_ls_matrix_type full
_refine_ls_number_parameters 857
_refine_ls_number_reflns 13413
_refine_ls_number_restraints 0
_refine_ls_restrained_S_all 1.140
_refine_ls_R_factor_all 0.0716
_refine_ls_R_factor_gt 0.0532
_refine_ls_shift/su_max 0.001
_refine_ls_shift/su_mean 0.000
_refine_ls_structure_factor_coef Fsqd
_refine_ls_weighting_details 'calc w=1/[\s^2^(Fo^2^)+(0.0932P)^2^+0.0598P] where P=(Fo^2^+2Fc^2^)/3'
_refine_ls_weighting_scheme calc
_refine_ls_wR_factor_gt 0.1235
_refine_ls_wR_factor_ref 0.1610
_reflns_number_gt 11187
_reflns_number_total 13413
_reflns_threshold_expression >2sigma(I)
_cod_data_source_file ic3023437_si_003_5.cif
_cod_data_source_block 111148lt_0m
_cod_database_code 4331781

loop_
_symmetry_equiv_pos_as_xyz
'x, y, z'
'-x+1/2, -y, z+1/2'
'-x, y+1/2, -z+1/2'
'x+1/2, -y+1/2, -z'

loop_
_atom_site_label
_atom_site_type_symbol
_atom_site_fract_x
_atom_site_fract_y
_atom_site_fract_z
_atom_site_U_iso_or_equiv
_atom_site_adp_type
_atom_site_occupancy
_atom_site_symmetry_multiplicity
_atom_site_calc_flag
_atom_site_refinement_flags
Fe1 Fe 0.74319(3) 0.75248(3) 0.25239(3) 0.02004(16) Uani 1 1 d .
P1 P 0.28874(6) 0.62395(5) 0.13845(5) 0.0147(2) Uani 1 1 d .
P2 P 0.35624(6) 0.49941(5) 0.07117(5) 0.0160(2) Uani 1 1 d .
P3 P 0.76689(6) 0.37959(5) 0.15579(5) 0.0147(2) Uani 1 1 d .
P4 P 0.83829(6) 0.49830(5) 0.08074(5) 0.0154(2) Uani 1 1 d .
N1 N 0.3054(2) 0.56651(17) 0.08401(17) 0.0198(8) Uani 1 1 d .
N2 N 0.7827(2) 0.43615(17) 0.10024(16) 0.0194(8) Uani 1 1 d .
N3 N 0.8254(2) 0.73333(19) 0.20598(19) 0.0278(9) Uani 1 1 d .
N4 N 0.7748(2) 0.82763(19) 0.29165(18) 0.0250(8) Uani 1 1 d .
N5 N 0.6966(2) 0.84274(18) 0.13320(17) 0.0207(8) Uani 1 1 d .
N6 N 0.8134(2) 0.67285(18) 0.37087(18) 0.0208(8) Uani 1 1 d .
N7 N 0.6101(2) 0.6786(2) 0.25459(18) 0.0261(8) Uani 1 1 d .
O1 O 0.88898(19) 0.7487(2) 0.18972(18) 0.0398(9) Uani 1 1 d .
O2 O 0.8245(2) 0.86860(18) 0.29965(17) 0.0370(8) Uani 1 1 d .
O3 O 0.67146(17) 0.80098(15) 0.17831(14) 0.0244(7) Uani 1 1 d .
O4 O 0.76703(19) 0.85230(16) 0.12606(17) 0.0314(8) Uani 1 1 d .
O5 O 0.64646(19) 0.87277(17) 0.09777(14) 0.0301(7) Uani 1 1 d .
O6 O 0.75136(17) 0.68237(16) 0.33568(15) 0.0281(7) Uani 1 1 d .
O7 O 0.8098(2) 0.63498(17) 0.42074(16) 0.0332(8) Uani 1 1 d .
O8 O 0.87456(19) 0.70223(19) 0.35333(19) 0.0413(9) Uani 1 1 d .
O9 O 0.62110(18) 0.73430(15) 0.28777(15) 0.0249(7) Uani 1 1 d .
O10 O 0.66638(19) 0.65759(17) 0.21826(15) 0.0306(8) Uani 1 1 d .
O11 O 0.54681(19) 0.64740(17) 0.25860(17) 0.0336(8) Uani 1 1 d .
C1 C 0.2912(2) 0.5920(2) 0.2240(2) 0.0179(9) Uani 1 1 d .
C2 C 0.3319(3) 0.6248(2) 0.2758(2) 0.0240(9) Uani 1 1 d .
H2 H 0.3621 0.6651 0.2669 0.029 Uiso 1 1 calc R
C3 C 0.3279(3) 0.5979(3) 0.3405(2) 0.0312(11) Uani 1 1 d .
H3 H 0.3552 0.6200 0.3761 0.037 Uiso 1 1 calc R
C4 C 0.2842(3) 0.5391(3) 0.3530(2) 0.0318(12) Uani 1 1 d .
H4 H 0.2816 0.5211 0.3974 0.038 Uiso 1 1 calc R
C5 C 0.2438(3) 0.5057(2) 0.3015(2) 0.0299(10) Uani 1 1 d .
H5 H 0.2140 0.4651 0.3105 0.036 Uiso 1 1 calc R
C6 C 0.2476(2) 0.5322(2) 0.2376(2) 0.0216(9) Uani 1 1 d .
H6 H 0.2204 0.5097 0.2022 0.026 Uiso 1 1 calc R
C7 C 0.1912(2) 0.6550(2) 0.1244(2) 0.0166(8) Uani 1 1 d .
C8 C 0.1490(2) 0.6883(2) 0.1765(2) 0.0186(9) Uani 1 1 d .
H8 H 0.1716 0.6934 0.2198 0.022 Uiso 1 1 calc R
C9 C 0.0743(3) 0.7133(2) 0.1635(2) 0.0235(10) Uani 1 1 d .
H9 H 0.0457 0.7353 0.1985 0.028 Uiso 1 1 calc R
C10 C 0.0410(3) 0.7066(2) 0.1005(2) 0.0242(10) Uani 1 1 d .
H10 H -0.0099 0.7243 0.0921 0.029 Uiso 1 1 calc R
C11 C 0.0825(2) 0.6737(2) 0.0495(2) 0.0214(9) Uani 1 1 d .
H11 H 0.0595 0.6686 0.0063 0.026 Uiso 1 1 calc R
C12 C 0.1577(2) 0.6479(2) 0.06109(19) 0.0156(8) Uani 1 1 d .
H12 H 0.1858 0.6256 0.0260 0.019 Uiso 1 1 calc R
C13 C 0.3541(2) 0.6969(2) 0.1322(2) 0.0174(9) Uani 1 1 d .
C14 C 0.3271(2) 0.7630(2) 0.11445(19) 0.0192(9) Uani 1 1 d .
H14 H 0.2729 0.7705 0.1074 0.023 Uiso 1 1 calc R
C15 C 0.3794(3) 0.8180(2) 0.1071(2) 0.0234(10) Uani 1 1 d .
H15 H 0.3607 0.8628 0.0952 0.028 Uiso 1 1 calc R
C16 C 0.4582(3) 0.8074(2) 0.1171(2) 0.0220(10) Uani 1 1 d .
H16 H 0.4939 0.8448 0.1118 0.026 Uiso 1 1 calc R
C17 C 0.4854(3) 0.7417(2) 0.1349(2) 0.0249(10) Uani 1 1 d .
H17 H 0.5397 0.7346 0.1423 0.030 Uiso 1 1 calc R
C18 C 0.4342(2) 0.6870(2) 0.1419(2) 0.0228(10) Uani 1 1 d .
H18 H 0.4535 0.6422 0.1533 0.027 Uiso 1 1 calc R
C19 C 0.4210(2) 0.4748(2) 0.1379(2) 0.0198(9) Uani 1 1 d .
C20 C 0.4940(2) 0.5071(2) 0.1430(2) 0.0222(9) Uani 1 1 d .
H20 H 0.5112 0.5375 0.1085 0.027 Uiso 1 1 calc R
C21 C 0.5407(3) 0.4949(2) 0.1976(2) 0.0265(10) Uani 1 1 d .
H21 H 0.5898 0.5177 0.2012 0.032 Uiso 1 1 calc R
C22 C 0.5171(3) 0.4500(2) 0.2471(2) 0.0281(10) Uani 1 1 d .
H22 H 0.5503 0.4415 0.2845 0.034 Uiso 1 1 calc R
C23 C 0.4458(3) 0.4169(2) 0.2433(2) 0.0271(10) Uani 1 1 d .
H23 H 0.4300 0.3859 0.2779 0.033 Uiso 1 1 calc R
C24 C 0.3971(3) 0.4291(2) 0.1888(2) 0.0211(9) Uani 1 1 d .
H24 H 0.3478 0.4067 0.1860 0.025 Uiso 1 1 calc R
C25 C 0.2911(2) 0.4274(2) 0.0550(2) 0.0185(9) Uani 1 1 d .
C26 C 0.3181(3) 0.3594(2) 0.0527(2) 0.0264(10) Uani 1 1 d .
H26 H 0.3719 0.3500 0.0604 0.032 Uiso 1 1 calc R
C27 C 0.2673(3) 0.3051(2) 0.0393(2) 0.0337(12) Uani 1 1 d .
H27 H 0.2862 0.2587 0.0379 0.040 Uiso 1 1 calc R
C28 C 0.1892(3) 0.3184(3) 0.0279(2) 0.0364(13) Uani 1 1 d .
H28 H 0.1543 0.2812 0.0191 0.044 Uiso 1 1 calc R
C29 C 0.1623(3) 0.3850(3) 0.0293(2) 0.0354(12) Uani 1 1 d .
H29 H 0.1085 0.3938 0.0210 0.042 Uiso 1 1 calc R
C30 C 0.2124(3) 0.4404(2) 0.0427(2) 0.0256(10) Uani 1 1 d .
H30 H 0.1930 0.4867 0.0435 0.031 Uiso 1 1 calc R
C31 C 0.4158(2) 0.5134(2) -0.00231(19) 0.0179(9) Uani 1 1 d .
C32 C 0.3978(3) 0.5685(2) -0.0450(2) 0.0257(10) Uani 1 1 d .
H32 H 0.3551 0.5983 -0.0350 0.031 Uiso 1 1 calc R
C33 C 0.4422(3) 0.5798(3) -0.1022(2) 0.0319(11) Uani 1 1 d .
H33 H 0.4296 0.6168 -0.1318 0.038 Uiso 1 1 calc R
C34 C 0.5042(3) 0.5374(3) -0.1159(2) 0.0344(12) Uani 1 1 d .
H34 H 0.5351 0.5460 -0.1547 0.041 Uiso 1 1 calc R
C35 C 0.5232(3) 0.4816(3) -0.0740(2) 0.0319(11) Uani 1 1 d .
H35 H 0.5661 0.4522 -0.0846 0.038 Uiso 1 1 calc R
C36 C 0.4786(3) 0.4697(2) -0.0166(2) 0.0252(10) Uani 1 1 d .
H36 H 0.4908 0.4321 0.0125 0.030 Uiso 1 1 calc R
C37 C 0.7707(2) 0.4142(2) 0.23904(19) 0.0167(8) Uani 1 1 d .
C38 C 0.7416(2) 0.4811(2) 0.2496(2) 0.0211(9) Uani 1 1 d .
H38 H 0.7225 0.5073 0.2127 0.025 Uiso 1 1 calc R
C39 C 0.7405(3) 0.5096(2) 0.3139(2) 0.0250(10) Uani 1 1 d .
H39 H 0.7197 0.5547 0.3210 0.030 Uiso 1 1 calc R
C40 C 0.7702(3) 0.4716(2) 0.3675(2) 0.0272(10) Uani 1 1 d .
H40 H 0.7702 0.4912 0.4114 0.033 Uiso 1 1 calc R
C41 C 0.7995(3) 0.4060(2) 0.3575(2) 0.0282(11) Uani 1 1 d .
H41 H 0.8195 0.3803 0.3944 0.034 Uiso 1 1 calc R
C42 C 0.8000(3) 0.3765(2) 0.2925(2) 0.0236(10) Uani 1 1 d .
H42 H 0.8204 0.3312 0.2856 0.028 Uiso 1 1 calc R
C43 C 0.6715(2) 0.34407(19) 0.14055(19) 0.0142(8) Uani 1 1 d .
C44 C 0.6291(3) 0.3136(2) 0.1915(2) 0.0214(9) Uani 1 1 d .
H44 H 0.6489 0.3140 0.2361 0.026 Uiso 1 1 calc R
C45 C 0.5585(2) 0.2827(2) 0.1782(2) 0.0233(10) Uani 1 1 d .
H45 H 0.5295 0.2619 0.2136 0.028 Uiso 1 1 calc R
C46 C 0.5300(3) 0.2819(2) 0.1143(2) 0.0232(10) Uani 1 1 d .
H46 H 0.4812 0.2603 0.1052 0.028 Uiso 1 1 calc R
C47 C 0.5714(2) 0.3120(2) 0.0632(2) 0.0221(9) Uani 1 1 d .
H47 H 0.5512 0.3112 0.0187 0.027 Uiso 1 1 calc R
C48 C 0.6421(2) 0.3435(2) 0.0760(2) 0.0174(9) Uani 1 1 d .
H48 H 0.6706 0.3648 0.0406 0.021 Uiso 1 1 calc R
C49 C 0.8340(2) 0.3078(2) 0.15135(19) 0.0168(9) Uani 1 1 d .
C50 C 0.8107(3) 0.2426(2) 0.1297(2) 0.0213(9) Uani 1 1 d .
H50 H 0.7572 0.2336 0.1206 0.026 Uiso 1 1 calc R
C51 C 0.8662(3) 0.1904(2) 0.1213(2) 0.0244(10) Uani 1 1 d .
H51 H 0.8504 0.1455 0.1070 0.029 Uiso 1 1 calc R
C52 C 0.9444(3) 0.2038(2) 0.1337(2) 0.0270(10) Uani 1 1 d .
H52 H 0.9821 0.1685 0.1263 0.032 Uiso 1 1 calc R
C53 C 0.9682(3) 0.2687(2) 0.1571(2) 0.0296(11) Uani 1 1 d .
H53 H 1.0217 0.2775 0.1667 0.035 Uiso 1 1 calc R
C54 C 0.9131(3) 0.3200(2) 0.1660(2) 0.0251(10) Uani 1 1 d .
H54 H 0.9287 0.3642 0.1823 0.030 Uiso 1 1 calc R
C55 C 0.8921(2) 0.4765(2) 0.00588(19) 0.0168(9) Uani 1 1 d .
C56 C 0.8714(3) 0.4176(2) -0.0298(2) 0.0202(9) Uani 1 1 d .
H56 H 0.8288 0.3898 -0.0153 0.024 Uiso 1 1 calc R
C57 C 0.9134(3) 0.3993(2) -0.0871(2) 0.0247(10) Uani 1 1 d .
H57 H 0.8999 0.3587 -0.1117 0.030 Uiso 1 1 calc R
C58 C 0.9748(3) 0.4407(2) -0.1081(2) 0.0261(10) Uani 1 1 d .
H58 H 1.0031 0.4283 -0.1474 0.031 Uiso 1 1 calc R
C59 C 0.9957(3) 0.4993(2) -0.0730(2) 0.0249(10) Uani 1 1 d .
H59 H 1.0384 0.5269 -0.0877 0.030 Uiso 1 1 calc R
C60 C 0.9542(3) 0.5179(2) -0.0160(2) 0.0219(9) Uani 1 1 d .
H60 H 0.9679 0.5586 0.0081 0.026 Uiso 1 1 calc R
C61 C 0.9109(2) 0.5227(2) 0.1425(2) 0.0185(9) Uani 1 1 d .
C62 C 0.9831(2) 0.4904(2) 0.1421(2) 0.0240(10) Uani 1 1 d .
H62 H 0.9949 0.4580 0.1076 0.029 Uiso 1 1 calc R
C63 C 1.0385(3) 0.5046(3) 0.1910(2) 0.0300(11) Uani 1 1 d .
H63 H 1.0874 0.4812 0.1913 0.036 Uiso 1 1 calc R
C64 C 1.0206(3) 0.5541(3) 0.2399(2) 0.0319(11) Uani 1 1 d .
H64 H 1.0584 0.5655 0.2731 0.038 Uiso 1 1 calc R
C65 C 0.9489(3) 0.5866(2) 0.2408(2) 0.0276(10) Uani 1 1 d .
H65 H 0.9376 0.6198 0.2747 0.033 Uiso 1 1 calc R
C66 C 0.8931(3) 0.5712(2) 0.1924(2) 0.0226(10) Uani 1 1 d .
H66 H 0.8435 0.5934 0.1932 0.027 Uiso 1 1 calc R
C67 C 0.7775(2) 0.5727(2) 0.06453(19) 0.0176(9) Uani 1 1 d .
C68 C 0.8094(3) 0.6394(2) 0.0601(2) 0.0220(10) Uani 1 1 d .
H68 H 0.8641 0.6461 0.0655 0.026 Uiso 1 1 calc R
C69 C 0.7613(3) 0.6958(2) 0.0479(2) 0.0292(11) Uani 1 1 d .
H69 H 0.7826 0.7412 0.0454 0.035 Uiso 1 1 calc R
C70 C 0.6823(3) 0.6855(3) 0.0394(2) 0.0340(12) Uani 1 1 d .
H70 H 0.6493 0.7243 0.0311 0.041 Uiso 1 1 calc R
C71 C 0.6501(3) 0.6193(3) 0.0427(2) 0.0314(11) Uani 1 1 d .
H71 H 0.5957 0.6128 0.0360 0.038 Uiso 1 1 calc R
C72 C 0.6975(3) 0.5633(2) 0.0557(2) 0.0238(10) Uani 1 1 d .
H72 H 0.6757 0.5180 0.0588 0.029 Uiso 1 1 calc R

loop_
_atom_site_aniso_label
_atom_site_aniso_U_11
_atom_site_aniso_U_22
_atom_site_aniso_U_33
_atom_site_aniso_U_23
_atom_site_aniso_U_13
_atom_site_aniso_U_12
Fe1 0.0209(3) 0.0181(3) 0.0211(3) 0.0005(2) 0.0015(2) 0.0010(2)
P1 0.0145(5) 0.0155(5) 0.0141(5) -0.0003(4) -0.0015(4) 0.0005(4)
P2 0.0157(5) 0.0151(5) 0.0171(5) -0.0007(4) -0.0002(4) 0.0009(4)
P3 0.0154(5) 0.0153(5) 0.0132(5) 0.0016(4) 0.0002(4) -0.0002(4)
P4 0.0162(5) 0.0142(5) 0.0159(5) 0.0002(4) 0.0000(4) -0.0005(4)
N1 0.021(2) 0.0189(18) 0.0194(18) -0.0010(14) -0.0022(15) 0.0032(15)
N2 0.022(2) 0.0191(18) 0.0175(17) 0.0040(14) -0.0013(15) -0.0029(15)
N3 0.025(2) 0.027(2) 0.032(2) 0.0011(16) 0.0041(17) 0.0068(17)
N4 0.027(2) 0.0207(19) 0.028(2) -0.0028(15) 0.0012(17) 0.0012(17)
N5 0.026(2) 0.0207(18) 0.0152(17) -0.0037(15) -0.0007(16) -0.0012(16)
N6 0.020(2) 0.0213(19) 0.0211(19) -0.0063(15) -0.0004(16) 0.0027(16)
N7 0.027(2) 0.029(2) 0.0226(19) 0.0118(17) -0.0026(17) -0.0015(17)
O1 0.0214(19) 0.049(2) 0.049(2) 0.0061(19) 0.0116(16) 0.0002(17)
O2 0.038(2) 0.0330(19) 0.040(2) 0.0032(15) -0.0059(16) -0.0136(17)
O3 0.0218(16) 0.0278(17) 0.0236(16) 0.0074(13) 0.0007(13) -0.0036(13)
O4 0.0212(18) 0.0313(17) 0.0417(19) 0.0019(15) 0.0078(15) -0.0035(14)
O5 0.0345(19) 0.0375(19) 0.0183(15) 0.0040(14) -0.0033(14) -0.0007(16)
O6 0.0187(16) 0.0311(17) 0.0346(17) 0.0087(14) -0.0059(14) -0.0036(13)
O7 0.043(2) 0.0338(19) 0.0224(17) 0.0038(14) -0.0048(15) 0.0020(16)
O8 0.0229(19) 0.049(2) 0.052(2) 0.0096(18) 0.0026(17) -0.0103(16)
O9 0.0270(17) 0.0207(17) 0.0268(16) 0.0041(13) -0.0007(13) -0.0007(13)
O10 0.0309(19) 0.0367(19) 0.0240(17) -0.0003(14) 0.0050(15) 0.0040(16)
O11 0.0293(18) 0.0346(19) 0.0369(19) 0.0133(15) -0.0059(15) -0.0138(15)
C1 0.015(2) 0.021(2) 0.018(2) 0.0006(17) -0.0013(17) 0.0067(17)
C2 0.024(2) 0.026(2) 0.022(2) 0.0015(19) -0.0029(18) 0.000(2)
C3 0.034(3) 0.041(3) 0.019(2) 0.002(2) -0.005(2) 0.007(2)
C4 0.036(3) 0.040(3) 0.019(2) 0.010(2) 0.004(2) 0.018(2)
C5 0.033(3) 0.025(2) 0.033(2) 0.007(2) 0.013(2) 0.004(2)
C6 0.019(2) 0.022(2) 0.023(2) -0.0005(17) 0.0013(19) 0.0025(18)
C7 0.015(2) 0.016(2) 0.019(2) 0.0011(16) -0.0008(17) -0.0015(16)
C8 0.020(2) 0.019(2) 0.017(2) -0.0037(16) -0.0029(17) 0.0001(17)
C9 0.022(2) 0.024(2) 0.024(2) -0.0054(19) 0.0036(19) 0.0007(19)
C10 0.013(2) 0.026(2) 0.033(3) 0.006(2) -0.0012(19) 0.0018(18)
C11 0.022(2) 0.021(2) 0.021(2) 0.0049(17) -0.0044(18) -0.0028(18)
C12 0.016(2) 0.017(2) 0.0134(19) 0.0000(15) -0.0021(16) 0.0006(16)
C13 0.017(2) 0.021(2) 0.014(2) -0.0014(16) -0.0011(17) -0.0036(17)
C14 0.017(2) 0.022(2) 0.019(2) 0.0028(16) -0.0021(17) 0.0005(17)
C15 0.025(2) 0.019(2) 0.026(2) 0.0044(18) -0.0027(19) -0.0031(18)
C16 0.027(2) 0.023(2) 0.016(2) -0.0001(17) 0.0031(18) -0.0107(19)
C17 0.017(2) 0.036(3) 0.022(2) -0.002(2) -0.0029(18) 0.000(2)
C18 0.020(2) 0.024(2) 0.024(2) 0.0001(18) -0.0074(19) 0.0004(18)
C19 0.022(2) 0.018(2) 0.019(2) -0.0021(17) -0.0022(18) 0.0069(17)
C20 0.020(2) 0.017(2) 0.029(2) -0.0013(18) -0.0007(18) -0.0003(18)
C21 0.019(2) 0.025(2) 0.036(3) -0.004(2) -0.0068(19) 0.0041(19)
C22 0.031(3) 0.031(3) 0.022(2) -0.004(2) -0.008(2) 0.008(2)
C23 0.031(3) 0.027(2) 0.023(2) 0.0023(19) 0.000(2) 0.009(2)
C24 0.018(2) 0.022(2) 0.023(2) -0.0014(18) 0.0024(18) 0.0040(18)
C25 0.022(2) 0.019(2) 0.014(2) -0.0029(16) -0.0019(17) -0.0048(17)
C26 0.031(3) 0.025(2) 0.024(2) -0.0029(18) 0.007(2) 0.000(2)
C27 0.056(4) 0.022(2) 0.023(2) -0.0058(19) 0.008(2) -0.010(2)
C28 0.053(4) 0.032(3) 0.025(3) -0.002(2) 0.000(2) -0.025(3)
C29 0.027(3) 0.051(3) 0.028(3) -0.001(2) -0.007(2) -0.015(3)
C30 0.024(3) 0.027(2) 0.025(2) 0.0020(19) 0.000(2) -0.003(2)
C31 0.020(2) 0.019(2) 0.015(2) -0.0025(16) -0.0018(16) -0.0032(17)
C32 0.022(2) 0.031(3) 0.025(2) 0.0013(19) -0.0005(19) 0.004(2)
C33 0.030(3) 0.043(3) 0.023(2) 0.013(2) 0.003(2) -0.001(2)
C34 0.031(3) 0.050(3) 0.022(2) -0.004(2) 0.006(2) -0.013(2)
C35 0.025(3) 0.039(3) 0.032(3) -0.011(2) 0.009(2) 0.000(2)
C36 0.024(2) 0.023(2) 0.028(2) -0.0008(19) 0.006(2) 0.003(2)
C37 0.015(2) 0.021(2) 0.015(2) 0.0010(16) -0.0020(16) -0.0037(16)
C38 0.019(2) 0.022(2) 0.023(2) 0.0006(17) 0.001(2) -0.0009(17)
C39 0.026(2) 0.021(2) 0.027(2) -0.0057(18) 0.009(2) -0.0032(19)
C40 0.031(3) 0.033(2) 0.018(2) -0.0086(19) 0.002(2) -0.012(2)
C41 0.037(3) 0.031(3) 0.017(2) 0.0002(18) -0.008(2) -0.009(2)
C42 0.030(3) 0.019(2) 0.022(2) 0.0026(18) -0.0041(19) -0.002(2)
C43 0.013(2) 0.0100(18) 0.019(2) -0.0004(15) 0.0015(16) 0.0009(15)
C44 0.021(2) 0.027(2) 0.017(2) 0.0041(18) -0.0013(18) 0.0032(19)
C45 0.014(2) 0.029(2) 0.027(2) 0.0076(19) 0.0022(18) 0.0000(18)
C46 0.016(2) 0.019(2) 0.035(3) -0.0009(19) -0.0003(19) -0.0020(18)
C47 0.021(2) 0.021(2) 0.025(2) -0.0039(18) -0.0054(19) 0.0047(18)
C48 0.015(2) 0.020(2) 0.017(2) 0.0001(17) 0.0013(17) 0.0026(17)
C49 0.019(2) 0.019(2) 0.0120(19) 0.0047(16) 0.0028(17) 0.0022(17)
C50 0.022(2) 0.024(2) 0.019(2) -0.0011(18) -0.0028(18) 0.0032(19)
C51 0.028(3) 0.019(2) 0.027(2) -0.0066(18) -0.0054(19) 0.0061(19)
C52 0.026(3) 0.030(3) 0.024(2) -0.001(2) -0.001(2) 0.011(2)
C53 0.022(3) 0.029(3) 0.038(3) 0.004(2) -0.006(2) 0.0025(19)
C54 0.021(2) 0.021(2) 0.034(3) 0.002(2) -0.003(2) 0.0014(18)
C55 0.018(2) 0.018(2) 0.014(2) 0.0026(16) 0.0008(16) 0.0026(17)
C56 0.022(2) 0.022(2) 0.017(2) -0.0002(17) -0.0018(18) -0.0014(18)
C57 0.027(3) 0.026(2) 0.021(2) -0.0073(18) -0.0047(19) 0.0035(19)
C58 0.029(3) 0.032(3) 0.017(2) -0.0049(19) 0.0049(19) 0.007(2)
C59 0.022(2) 0.026(2) 0.026(2) 0.005(2) 0.0015(18) -0.002(2)
C60 0.029(2) 0.016(2) 0.021(2) -0.0012(17) 0.0016(19) -0.0026(18)
C61 0.019(2) 0.018(2) 0.019(2) 0.0021(16) 0.0006(17) -0.0023(17)
C62 0.021(2) 0.023(2) 0.028(2) -0.0005(19) -0.0015(19) -0.0050(19)
C63 0.019(2) 0.033(3) 0.038(3) 0.006(2) -0.008(2) -0.003(2)
C64 0.034(3) 0.032(3) 0.029(3) 0.004(2) -0.009(2) -0.010(2)
C65 0.038(3) 0.026(2) 0.019(2) -0.0011(19) 0.001(2) -0.010(2)
C66 0.023(2) 0.022(2) 0.023(2) 0.0027(18) 0.0032(19) -0.0031(19)
C67 0.023(2) 0.018(2) 0.0114(19) 0.0007(15) 0.0018(17) 0.0035(17)
C68 0.031(3) 0.018(2) 0.017(2) 0.0003(16) -0.0012(18) 0.0032(18)
C69 0.052(3) 0.017(2) 0.019(2) -0.0002(17) 0.002(2) 0.010(2)
C70 0.046(3) 0.037(3) 0.019(2) 0.008(2) 0.009(2) 0.024(2)
C71 0.026(3) 0.045(3) 0.023(2) 0.007(2) 0.005(2) 0.012(2)
C72 0.023(2) 0.030(2) 0.018(2) 0.0057(19) 0.0018(18) 0.007(2)

loop_
_atom_type_symbol
_atom_type_description
_atom_type_scat_dispersion_real
_atom_type_scat_dispersion_imag
_atom_type_scat_source
C C 0.0033 0.0016 'International Tables Vol C Tables 4.2.6.8 and 6.1.1.4'
H H 0.0000 0.0000 'International Tables Vol C Tables 4.2.6.8 and 6.1.1.4'
N N 0.0061 0.0033 'International Tables Vol C Tables 4.2.6.8 and 6.1.1.4'
O O 0.0106 0.0060 'International Tables Vol C Tables 4.2.6.8 and 6.1.1.4'
P P 0.1023 0.0942 'International Tables Vol C Tables 4.2.6.8 and 6.1.1.4'
Fe Fe 0.3463 0.8444 'International Tables Vol C Tables 4.2.6.8 and 6.1.1.4'

loop_
_geom_angle_atom_site_label_1
_geom_angle_atom_site_label_2
_geom_angle_atom_site_label_3
_geom_angle
N3 Fe1 N4 99.53(19)
N3 Fe1 O3 101.15(15)
N4 Fe1 O3 97.22(15)
N3 Fe1 O6 103.09(15)
N4 Fe1 O6 99.04(15)
O3 Fe1 O6 147.99(11)
N3 Fe1 O9 154.13(16)
N4 Fe1 O9 106.33(15)
O3 Fe1 O9 75.41(11)
O6 Fe1 O9 73.64(11)
N3 Fe1 O10 97.79(15)
N4 Fe1 O10 162.68(15)
O3 Fe1 O10 79.56(11)
O6 Fe1 O10 76.72(11)
O9 Fe1 O10 56.35(11)
N1 P1 C7 107.22(19)
N1 P1 C13 112.82(19)
C7 P1 C13 107.86(19)
N1 P1 C1 113.82(18)
C7 P1 C1 106.32(19)
C13 P1 C1 108.44(19)
N1 P2 C19 115.91(19)
N1 P2 C31 108.68(19)
C19 P2 C31 106.90(19)
N1 P2 C25 108.5(2)
C19 P2 C25 108.1(2)
C31 P2 C25 108.55(19)
N2 P3 C37 112.74(18)
N2 P3 C43 107.51(18)
C37 P3 C43 109.36(18)
N2 P3 C49 112.79(18)
C37 P3 C49 107.99(19)
C43 P3 C49 106.22(18)
N2 P4 C67 107.42(19)
N2 P4 C55 109.59(19)
C67 P4 C55 109.44(18)
N2 P4 C61 116.37(18)
C67 P4 C61 108.16(19)
C55 P4 C61 105.73(19)
P1 N1 P2 141.9(2)
P3 N2 P4 143.2(2)
O1 N3 Fe1 148.3(4)
O2 N4 Fe1 148.4(3)
O4 N5 O5 122.6(4)
O4 N5 O3 120.4(4)
O5 N5 O3 117.1(3)
O7 N6 O8 122.6(4)
O7 N6 O6 118.7(3)
O8 N6 O6 118.6(3)
O11 N7 O10 123.0(4)
O11 N7 O9 120.2(4)
O10 N7 O9 116.8(4)
N5 O3 Fe1 124.5(3)
N6 O6 Fe1 124.4(2)
N7 O9 Fe1 96.1(2)
N7 O10 Fe1 90.7(2)
C2 C1 C6 119.7(4)
C2 C1 P1 123.5(3)
C6 C1 P1 116.8(3)
C3 C2 C1 119.5(4)
C3 C2 H2 120.3
C1 C2 H2 120.3
C4 C3 C2 119.9(4)
C4 C3 H3 120.0
C2 C3 H3 120.0
C3 C4 C5 121.1(4)
C3 C4 H4 119.5
C5 C4 H4 119.5
C6 C5 C4 119.0(4)
C6 C5 H5 120.5
C4 C5 H5 120.5
C5 C6 C1 120.8(4)
C5 C6 H6 119.6
C1 C6 H6 119.6
C12 C7 C8 119.9(4)
C12 C7 P1 119.4(3)
C8 C7 P1 120.7(3)
C9 C8 C7 119.3(4)
C9 C8 H8 120.3
C7 C8 H8 120.3
C10 C9 C8 120.9(4)
C10 C9 H9 119.5
C8 C9 H9 119.5
C9 C10 C11 119.6(4)
C9 C10 H10 120.2
C11 C10 H10 120.2
C10 C11 C12 120.7(4)
C10 C11 H11 119.6
C12 C11 H11 119.6
C7 C12 C11 119.6(4)
C7 C12 H12 120.2
C11 C12 H12 120.2
C18 C13 C14 118.8(4)
C18 C13 P1 119.6(3)
C14 C13 P1 121.5(3)
C15 C14 C13 120.4(4)
C15 C14 H14 119.8
C13 C14 H14 119.8
C16 C15 C14 120.1(4)
C16 C15 H15 120.0
C14 C15 H15 120.0
C15 C16 C17 119.8(4)
C15 C16 H16 120.1
C17 C16 H16 120.1
C18 C17 C16 120.5(4)
C18 C17 H17 119.7
C16 C17 H17 119.7
C17 C18 C13 120.4(4)
C17 C18 H18 119.8
C13 C18 H18 119.8
C20 C19 C24 119.1(4)
C20 C19 P2 119.2(3)
C24 C19 P2 121.3(3)
C21 C20 C19 120.2(4)
C21 C20 H20 119.9
C19 C20 H20 119.9
C20 C21 C22 120.3(4)
C20 C21 H21 119.8
C22 C21 H21 119.8
C21 C22 C23 120.9(4)
C21 C22 H22 119.6
C23 C22 H22 119.6
C22 C23 C24 119.7(4)
C22 C23 H23 120.2
C24 C23 H23 120.2
C23 C24 C19 119.8(4)
C23 C24 H24 120.1
C19 C24 H24 120.1
C26 C25 C30 119.1(4)
C26 C25 P2 121.6(3)
C30 C25 P2 119.3(3)
C27 C26 C25 120.5(5)
C27 C26 H26 119.7
C25 C26 H26 119.7
C28 C27 C26 120.0(5)
C28 C27 H27 120.0
C26 C27 H27 120.0
C29 C28 C27 119.9(5)
C29 C28 H28 120.0
C27 C28 H28 120.0
C28 C29 C30 121.0(5)
C28 C29 H29 119.5
C30 C29 H29 119.5
C25 C30 C29 119.4(4)
C25 C30 H30 120.3
C29 C30 H30 120.3
C32 C31 C36 120.4(4)
C32 C31 P2 118.9(3)
C36 C31 P2 120.7(3)
C33 C32 C31 119.9(4)
C33 C32 H32 120.1
C31 C32 H32 120.1
C34 C33 C32 119.8(5)
C34 C33 H33 120.1
C32 C33 H33 120.1
C33 C34 C35 121.4(4)
C33 C34 H34 119.3
C35 C34 H34 119.3
C36 C35 C34 119.2(5)
C36 C35 H35 120.4
C34 C35 H35 120.4
C35 C36 C31 119.3(4)
C35 C36 H36 120.3
C31 C36 H36 120.3
C42 C37 C38 119.8(4)
C42 C37 P3 122.1(3)
C38 C37 P3 118.1(3)
C39 C38 C37 120.5(4)
C39 C38 H38 119.7
C37 C38 H38 119.7
C40 C39 C38 119.5(4)
C40 C39 H39 120.2
C38 C39 H39 120.2
C41 C40 C39 120.4(4)
C41 C40 H40 119.8
C39 C40 H40 119.8
C40 C41 C42 120.4(4)
C40 C41 H41 119.8
C42 C41 H41 119.8
C37 C42 C41 119.4(4)
C37 C42 H42 120.3
C41 C42 H42 120.3
C44 C43 C48 119.4(4)
C44 C43 P3 121.1(3)
C48 C43 P3 119.4(3)
C45 C44 C43 120.5(4)
C45 C44 H44 119.8
C43 C44 H44 119.8
C46 C45 C44 119.9(4)
C46 C45 H45 120.0
C44 C45 H45 120.0
C45 C46 C47 120.3(4)
C45 C46 H46 119.8
C47 C46 H46 119.8
C46 C47 C48 120.1(4)
C46 C47 H47 119.9
C48 C47 H47 119.9
C43 C48 C47 119.8(4)
C43 C48 H48 120.1
C47 C48 H48 120.1
C50 C49 C54 119.5(4)
C50 C49 P3 121.9(3)
C54 C49 P3 118.5(3)
C49 C50 C51 119.7(4)
C49 C50 H50 120.2
C51 C50 H50 120.2
C52 C51 C50 120.1(4)
C52 C51 H51 119.9
C50 C51 H51 119.9
C51 C52 C53 120.7(4)
C51 C52 H52 119.7
C53 C52 H52 119.7
C54 C53 C52 119.0(4)
C54 C53 H53 120.5
C52 C53 H53 120.5
C53 C54 C49 121.0(4)
C53 C54 H54 119.5
C49 C54 H54 119.5
C56 C55 C60 120.1(4)
C56 C55 P4 119.0(3)
C60 C55 P4 120.9(3)
C55 C56 C57 119.7(4)
C55 C56 H56 120.1
C57 C56 H56 120.1
C58 C57 C56 119.5(4)
C58 C57 H57 120.2
C56 C57 H57 120.2
C59 C58 C57 121.1(4)
C59 C58 H58 119.5
C57 C58 H58 119.5
C58 C59 C60 119.7(4)
C58 C59 H59 120.1
C60 C59 H59 120.1
C59 C60 C55 119.9(4)
C59 C60 H60 120.1
C55 C60 H60 120.1
C62 C61 C66 119.9(4)
C62 C61 P4 119.5(3)
C66 C61 P4 120.5(3)
C61 C62 C63 121.3(4)
C61 C62 H62 119.4
C63 C62 H62 119.4
C62 C63 C64 118.3(4)
C62 C63 H63 120.9
C64 C63 H63 120.9
C65 C64 C63 121.0(4)
C65 C64 H64 119.5
C63 C64 H64 119.5
C64 C65 C66 120.5(4)
C64 C65 H65 119.8
C66 C65 H65 119.8
C65 C66 C61 119.1(4)
C65 C66 H66 120.4
C61 C66 H66 120.4
C72 C67 C68 119.7(4)
C72 C67 P4 119.2(3)
C68 C67 P4 121.1(3)
C69 C68 C67 119.9(4)
C69 C68 H68 120.1
C67 C68 H68 120.1
C70 C69 C68 119.6(4)
C70 C69 H69 120.2
C68 C69 H69 120.2
C69 C70 C71 120.9(4)
C69 C70 H70 119.5
C71 C70 H70 119.5
C72 C71 C70 119.7(5)
C72 C71 H71 120.2
C70 C71 H71 120.2
C71 C72 C67 120.1(4)
C71 C72 H72 119.9
C67 C72 H72 119.9

loop_
_geom_bond_atom_site_label_1
_geom_bond_atom_site_label_2
_geom_bond_distance
Fe1 N3 1.723(4)
Fe1 N4 1.730(4)
Fe1 O3 2.133(3)
Fe1 O6 2.142(3)
Fe1 O9 2.232(3)
Fe1 O10 2.350(3)
P1 N1 1.574(3)
P1 C7 1.795(4)
P1 C13 1.799(4)
P1 C1 1.810(4)
P2 N1 1.578(3)
P2 C19 1.794(4)
P2 C31 1.802(4)
P2 C25 1.808(4)
P3 N2 1.575(3)
P3 C37 1.786(4)
P3 C43 1.796(4)
P3 C49 1.799(4)
P4 N2 1.577(3)
P4 C67 1.799(4)
P4 C55 1.800(4)
P4 C61 1.808(4)
N3 O1 1.172(5)
N4 O2 1.170(5)
N5 O4 1.227(5)
N5 O5 1.252(5)
N5 O3 1.279(4)
N6 O7 1.233(5)
N6 O8 1.239(5)
N6 O6 1.285(4)
N7 O11 1.241(5)
N7 O10 1.270(5)
N7 O9 1.274(5)
C1 C2 1.396(6)
C1 C6 1.397(6)
C2 C3 1.388(6)
C2 H2 0.9500
C3 C4 1.379(7)
C3 H3 0.9500
C4 C5 1.393(7)
C4 H4 0.9500
C5 C6 1.371(6)
C5 H5 0.9500
C6 H6 0.9500
C7 C12 1.391(5)
C7 C8 1.414(6)
C8 C9 1.390(6)
C8 H8 0.9500
C9 C10 1.384(6)
C9 H9 0.9500
C10 C11 1.391(6)
C10 H10 0.9500
C11 C12 1.398(6)
C11 H11 0.9500
C12 H12 0.9500
C13 C18 1.398(6)
C13 C14 1.400(6)
C14 C15 1.393(6)
C14 H14 0.9500
C15 C16 1.377(6)
C15 H15 0.9500
C16 C17 1.394(6)
C16 H16 0.9500
C17 C18 1.376(6)
C17 H17 0.9500
C18 H18 0.9500
C19 C20 1.398(6)
C19 C24 1.402(6)
C20 C21 1.368(6)
C20 H20 0.9500
C21 C22 1.373(7)
C21 H21 0.9500
C22 C23 1.378(7)
C22 H22 0.9500
C23 C24 1.387(6)
C23 H23 0.9500
C24 H24 0.9500
C25 C26 1.389(6)
C25 C30 1.391(6)
C26 C27 1.385(6)
C26 H26 0.9500
C27 C28 1.378(8)
C27 H27 0.9500
C28 C29 1.362(7)
C28 H28 0.9500
C29 C30 1.395(6)
C29 H29 0.9500
C30 H30 0.9500
C31 C32 1.394(6)
C31 C36 1.394(6)
C32 C33 1.386(6)
C32 H32 0.9500
C33 C34 1.365(7)
C33 H33 0.9500
C34 C35 1.398(7)
C34 H34 0.9500
C35 C36 1.393(6)
C35 H35 0.9500
C36 H36 0.9500
C37 C42 1.382(6)
C37 C38 1.396(6)
C38 C39 1.392(6)
C38 H38 0.9500
C39 C40 1.389(6)
C39 H39 0.9500
C40 C41 1.374(7)
C40 H40 0.9500
C41 C42 1.411(6)
C41 H41 0.9500
C42 H42 0.9500
C43 C44 1.376(6)
C43 C48 1.378(6)
C44 C45 1.373(6)
C44 H44 0.9500
C45 C46 1.361(6)
C45 H45 0.9500
C46 C47 1.369(6)
C46 H46 0.9500
C47 C48 1.378(6)
C47 H47 0.9500
C48 H48 0.9500
C49 C50 1.384(6)
C49 C54 1.403(6)
C50 C51 1.393(6)
C50 H50 0.9500
C51 C52 1.384(6)
C51 H51 0.9500
C52 C53 1.394(7)
C52 H52 0.9500
C53 C54 1.376(6)
C53 H53 0.9500
C54 H54 0.9500
C55 C56 1.384(6)
C55 C60 1.397(6)
C56 C57 1.393(6)
C56 H56 0.9500
C57 C58 1.383(6)
C57 H57 0.9500
C58 C59 1.374(6)
C58 H58 0.9500
C59 C60 1.384(6)
C59 H59 0.9500
C60 H60 0.9500
C61 C62 1.383(6)
C61 C66 1.397(6)
C62 C63 1.386(6)
C62 H62 0.9500
C63 C64 1.396(7)
C63 H63 0.9500
C64 C65 1.376(7)
C64 H64 0.9500
C65 C66 1.387(6)
C65 H65 0.9500
C66 H66 0.9500
C67 C72 1.391(6)
C67 C68 1.399(6)
C68 C69 1.383(6)
C68 H68 0.9500
C69 C70 1.376(7)
C69 H69 0.9500
C70 C71 1.389(7)
C70 H70 0.9500
C71 C72 1.374(6)
C71 H71 0.9500
C72 H72 0.9500
